data_1513621
loop_
_publ_author_name
'Jiao, Yunzhe'
'Brennessel, William W.'
'Jones, William D.'

_publ_section_title
;
 Synthesis and energetics of Tp&#x2032;Rh[P(OMe)3](R)H: a systematic
 investigation of ligand effects on C--H activation at rhodium
;
_journal_issue 2
_journal_name_full 'Chemical Science'
_journal_page_first 804
_journal_paper_doi 10.1039/c3sc52748d
_journal_volume 5
_journal_year 2014
_chemical_formula_moiety 'C18 H31 B Cl2 N6 O3 P Rh'
_chemical_formula_sum 'C18 H31 B Cl2 N6 O3 P Rh'
_chemical_formula_weight 595.08
_chemical_name_common '1, jonyj09'
_chemical_name_systematic
; 
 ? 
;
_space_group_IT_number 14
_symmetry_cell_setting monoclinic
_symmetry_space_group_name_Hall '-P 2yn'
_symmetry_space_group_name_H-M 'P 1 21/n 1'
_atom_sites_solution_hydrogens geom
_atom_sites_solution_primary direct
_atom_sites_solution_secondary difmap
_audit_creation_method SHELXL-97
_cell_angle_alpha 90.00
_cell_angle_beta 90.104(5)
_cell_angle_gamma 90.00
_cell_formula_units_Z 4
_cell_length_a 10.677(3)
_cell_length_b 12.392(3)
_cell_length_c 18.636(4)
_cell_measurement_reflns_used 3912
_cell_measurement_temperature 100.0(1)
_cell_measurement_theta_max 37.71
_cell_measurement_theta_min 2.20
_cell_volume 2465.7(11)
_computing_cell_refinement 'SAINT (Bruker, 2009)'
_computing_data_collection 'APEX2 (Bruker, 2010)'
_computing_data_reduction 'SAINT (Bruker, 2009)'
_computing_molecular_graphics 'SHELXL (Sheldrick, 2008)'
_computing_publication_material 'SHELXL (Sheldrick, 2008)'
_computing_structure_refinement 'SHELXL-97 (Sheldrick, 2008)'
_computing_structure_solution 'SHELXS-97 (Sheldrick, 2008)'
_diffrn_ambient_temperature 100.0(1)
_diffrn_measured_fraction_theta_full 0.985
_diffrn_measured_fraction_theta_max 0.985
_diffrn_measurement_device_type 'Bruker SMART APEX II CCD Platform'
_diffrn_measurement_method 'area detector, \w scans per \f'
_diffrn_radiation_monochromator graphite
_diffrn_radiation_source 'fine-focus sealed tube'
_diffrn_radiation_type MoK\a
_diffrn_radiation_wavelength 0.71073
_diffrn_reflns_av_R_equivalents 0.0667
_diffrn_reflns_av_sigmaI/netI 0.0526
_diffrn_reflns_limit_h_max 18
_diffrn_reflns_limit_h_min -18
_diffrn_reflns_limit_k_max 21
_diffrn_reflns_limit_k_min -21
_diffrn_reflns_limit_l_max 32
_diffrn_reflns_limit_l_min -31
_diffrn_reflns_number 73278
_diffrn_reflns_theta_full 37.78
_diffrn_reflns_theta_max 37.78
_diffrn_reflns_theta_min 1.09
_diffrn_standards_number 0
_exptl_absorpt_coefficient_mu 1.006
_exptl_absorpt_correction_T_max 0.9238
_exptl_absorpt_correction_T_min 0.7389
_exptl_absorpt_correction_type multi-scan
_exptl_absorpt_process_details 'SADABS (Sheldrick, 2008)'
_exptl_crystal_colour orange
_exptl_crystal_density_diffrn 1.603
_exptl_crystal_density_method 'not measured'
_exptl_crystal_description plate
_exptl_crystal_F_000 1216
_exptl_crystal_size_max 0.32
_exptl_crystal_size_mid 0.20
_exptl_crystal_size_min 0.08
_refine_diff_density_max 1.279
_refine_diff_density_min -1.653
_refine_diff_density_rms 0.130
_refine_ls_extinction_method none
_refine_ls_goodness_of_fit_ref 1.071
_refine_ls_hydrogen_treatment constr
_refine_ls_matrix_type full
_refine_ls_number_parameters 299
_refine_ls_number_reflns 13043
_refine_ls_number_restraints 0
_refine_ls_restrained_S_all 1.071
_refine_ls_R_factor_all 0.0622
_refine_ls_R_factor_gt 0.0445
_refine_ls_shift/su_max 0.002
_refine_ls_shift/su_mean 0.000
_refine_ls_structure_factor_coef Fsqd
_refine_ls_weighting_details 'calc w=1/[\s^2^(Fo^2^)+(0.0312P)^2^+2.1710P] where P=(Fo^2^+2Fc^2^)/3'
_refine_ls_weighting_scheme calc
_refine_ls_wR_factor_gt 0.0836
_refine_ls_wR_factor_ref 0.0894
_reflns_number_gt 10760
_reflns_number_total 13043
_reflns_threshold_expression >2sigma(I)
_cod_data_source_file c3sc52748d.txt
_cod_data_source_block 1
_cod_original_cell_volume 2465.8(10)
_cod_database_code 1513621

loop_
_symmetry_equiv_pos_as_xyz
'x, y, z'
'-x+1/2, y+1/2, -z+1/2'
'-x, -y, -z'
'x-1/2, -y-1/2, z-1/2'

loop_
_atom_site_label
_atom_site_type_symbol
_atom_site_fract_x
_atom_site_fract_y
_atom_site_fract_z
_atom_site_U_iso_or_equiv
_atom_site_adp_type
_atom_site_occupancy
_atom_site_symmetry_multiplicity
_atom_site_calc_flag
_atom_site_refinement_flags
Rh1 Rh 0.549742(16) 0.654457(12) 0.192909(9) 0.01272(3) Uani 1 1 d .
Cl1 Cl 0.52053(5) 0.81042(4) 0.26137(3) 0.01810(10) Uani 1 1 d .
Cl2 Cl 0.35041(5) 0.67835(4) 0.14391(3) 0.01653(9) Uani 1 1 d .
O1 O 0.36501(16) 0.47356(14) 0.24876(9) 0.0198(3) Uani 1 1 d .
O2 O 0.41693(16) 0.60202(14) 0.34872(9) 0.0195(3) Uani 1 1 d .
O3 O 0.56874(15) 0.47183(13) 0.31873(9) 0.0184(3) Uani 1 1 d .
N1 N 0.58392(17) 0.52643(15) 0.12241(10) 0.0151(3) Uani 1 1 d .
N2 N 0.70354(17) 0.52525(15) 0.09488(10) 0.0159(3) Uani 1 1 d .
N3 N 0.72718(17) 0.64189(14) 0.23855(10) 0.0142(3) Uani 1 1 d .
N4 N 0.82302(16) 0.61673(14) 0.19309(11) 0.0150(3) Uani 1 1 d .
N5 N 0.62789(17) 0.75321(15) 0.11011(10) 0.0151(3) Uani 1 1 d .
N6 N 0.74550(18) 0.72398(15) 0.08854(11) 0.0162(3) Uani 1 1 d .
B1 B 0.7991(2) 0.6143(2) 0.11194(14) 0.0162(4) Uani 1 1 d .
H1 H 0.8793 0.5998 0.0860 0.019 Uiso 1 1 calc R
C1 C 0.3883(2) 0.4132(2) 0.10095(14) 0.0201(4) Uani 1 1 d .
H1A H 0.3393 0.4765 0.1151 0.030 Uiso 1 1 calc R
H1B H 0.3836 0.3584 0.1388 0.030 Uiso 1 1 calc R
H1C H 0.3545 0.3834 0.0562 0.030 Uiso 1 1 calc R
P1 P 0.47262(5) 0.54774(4) 0.27891(3) 0.01425(10) Uani 1 1 d .
C2 C 0.5216(2) 0.44528(17) 0.08995(12) 0.0153(4) Uani 1 1 d .
C3 C 0.6015(2) 0.39264(18) 0.04282(13) 0.0184(4) Uani 1 1 d .
H3A H 0.5813 0.3326 0.0133 0.022 Uiso 1 1 calc R
C4 C 0.7149(2) 0.44387(18) 0.04714(12) 0.0177(4) Uani 1 1 d .
C5 C 0.8331(2) 0.4203(2) 0.00825(15) 0.0255(5) Uani 1 1 d .
H5A H 0.8569 0.4831 -0.0207 0.038 Uiso 1 1 calc R
H5B H 0.8207 0.3578 -0.0232 0.038 Uiso 1 1 calc R
H5C H 0.8997 0.4044 0.0429 0.038 Uiso 1 1 calc R
C6 C 0.7079(2) 0.6747(2) 0.37252(14) 0.0220(4) Uani 1 1 d .
H6A H 0.6277 0.7090 0.3610 0.033 Uiso 1 1 calc R
H6B H 0.7580 0.7235 0.4024 0.033 Uiso 1 1 calc R
H6C H 0.6927 0.6074 0.3987 0.033 Uiso 1 1 calc R
C7 C 0.77670(19) 0.65076(17) 0.30495(13) 0.0170(3) Uani 1 1 d .
C8 C 0.9054(2) 0.62986(18) 0.30079(14) 0.0191(4) Uani 1 1 d .
H8A H 0.9636 0.6304 0.3394 0.023 Uiso 1 1 calc R
C9 C 0.93120(19) 0.60831(18) 0.22986(13) 0.0174(4) Uani 1 1 d .
C10 C 1.0520(2) 0.58009(19) 0.19474(15) 0.0224(4) Uani 1 1 d .
H10A H 1.0440 0.5100 0.1708 0.034 Uiso 1 1 calc R
H10B H 1.1183 0.5762 0.2311 0.034 Uiso 1 1 calc R
H10C H 1.0732 0.6355 0.1593 0.034 Uiso 1 1 calc R
C11 C 0.4810(2) 0.90706(19) 0.08768(14) 0.0216(4) Uani 1 1 d .
H11A H 0.4582 0.9094 0.1386 0.032 Uiso 1 1 calc R
H11B H 0.4153 0.8696 0.0606 0.032 Uiso 1 1 calc R
H11C H 0.4900 0.9808 0.0694 0.032 Uiso 1 1 calc R
C12 C 0.6020(2) 0.84827(19) 0.07922(13) 0.0180(4) Uani 1 1 d .
C13 C 0.7050(2) 0.8808(2) 0.03807(14) 0.0207(4) Uani 1 1 d .
H13A H 0.7120 0.9449 0.0104 0.025 Uiso 1 1 calc R
C14 C 0.7941(2) 0.8013(2) 0.04569(13) 0.0194(4) Uani 1 1 d .
C15 C 0.9246(2) 0.7962(2) 0.01716(15) 0.0272(5) Uani 1 1 d .
H15A H 0.9837 0.7883 0.0571 0.041 Uiso 1 1 calc R
H15B H 0.9433 0.8626 -0.0092 0.041 Uiso 1 1 calc R
H15C H 0.9325 0.7341 -0.0151 0.041 Uiso 1 1 calc R
C16 C 0.3028(2) 0.6647(2) 0.34247(15) 0.0248(5) Uani 1 1 d .
H16A H 0.3102 0.7303 0.3715 0.037 Uiso 1 1 calc R
H16B H 0.2318 0.6217 0.3596 0.037 Uiso 1 1 calc R
H16C H 0.2892 0.6844 0.2921 0.037 Uiso 1 1 calc R
C17 C 0.3129(3) 0.3875(2) 0.29230(15) 0.0262(5) Uani 1 1 d .
H17A H 0.2281 0.3705 0.2755 0.039 Uiso 1 1 calc R
H17B H 0.3095 0.4106 0.3425 0.039 Uiso 1 1 calc R
H17C H 0.3658 0.3231 0.2883 0.039 Uiso 1 1 calc R
C18 C 0.6526(2) 0.40138(19) 0.27904(14) 0.0225(4) Uani 1 1 d .
H18A H 0.7317 0.3940 0.3053 0.034 Uiso 1 1 calc R
H18B H 0.6688 0.4324 0.2316 0.034 Uiso 1 1 calc R
H18C H 0.6137 0.3302 0.2735 0.034 Uiso 1 1 calc R

loop_
_atom_site_aniso_label
_atom_site_aniso_U_11
_atom_site_aniso_U_22
_atom_site_aniso_U_33
_atom_site_aniso_U_23
_atom_site_aniso_U_13
_atom_site_aniso_U_12
Rh1 0.00942(6) 0.01186(5) 0.01687(6) -0.00064(6) 0.00076(5) 0.00024(5)
Cl1 0.0174(2) 0.0147(2) 0.0223(2) -0.00320(17) 0.00035(18) 0.00161(17)
Cl2 0.0108(2) 0.0172(2) 0.0216(2) -0.00141(17) -0.00053(17) 0.00138(16)
O1 0.0171(8) 0.0214(8) 0.0207(8) 0.0020(6) 0.0003(6) -0.0072(6)
O2 0.0159(7) 0.0221(8) 0.0204(8) -0.0010(6) 0.0036(6) 0.0036(6)
O3 0.0158(7) 0.0181(7) 0.0214(8) 0.0011(6) 0.0003(6) 0.0015(6)
N1 0.0102(7) 0.0178(8) 0.0173(8) -0.0009(6) 0.0009(6) -0.0003(6)
N2 0.0109(7) 0.0171(8) 0.0196(8) -0.0022(6) 0.0021(6) 0.0018(6)
N3 0.0105(7) 0.0143(8) 0.0178(8) 0.0005(6) 0.0012(6) -0.0016(6)
N4 0.0100(7) 0.0137(7) 0.0212(8) 0.0006(7) 0.0009(7) 0.0000(5)
N5 0.0110(7) 0.0142(7) 0.0201(8) -0.0001(6) 0.0012(6) 0.0014(6)
N6 0.0111(8) 0.0164(8) 0.0210(8) 0.0001(6) 0.0022(6) 0.0004(6)
B1 0.0118(10) 0.0168(10) 0.0199(11) -0.0002(8) 0.0012(8) 0.0009(8)
C1 0.0162(10) 0.0203(10) 0.0238(11) -0.0025(8) 0.0001(8) -0.0032(8)
P1 0.0111(2) 0.0145(2) 0.0171(2) -0.00023(18) 0.00097(18) -0.00077(17)
C2 0.0148(9) 0.0129(8) 0.0184(9) 0.0001(7) -0.0010(7) 0.0006(7)
C3 0.0181(10) 0.0157(9) 0.0215(10) -0.0024(7) -0.0012(8) 0.0022(7)
C4 0.0164(10) 0.0173(9) 0.0194(9) -0.0016(7) 0.0001(8) 0.0032(7)
C5 0.0170(11) 0.0309(13) 0.0285(12) -0.0091(10) 0.0025(9) 0.0061(9)
C6 0.0209(11) 0.0238(11) 0.0212(10) -0.0028(8) -0.0010(8) -0.0014(8)
C7 0.0136(8) 0.0158(8) 0.0216(9) -0.0006(8) -0.0002(8) -0.0028(7)
C8 0.0151(9) 0.0175(9) 0.0247(11) 0.0011(8) -0.0046(8) -0.0005(7)
C9 0.0092(9) 0.0162(9) 0.0269(11) 0.0028(7) -0.0016(7) -0.0005(7)
C10 0.0124(8) 0.0248(9) 0.0302(11) 0.0032(10) 0.0014(9) 0.0013(9)
C11 0.0185(10) 0.0185(9) 0.0277(11) 0.0025(8) 0.0017(8) 0.0038(8)
C12 0.0151(9) 0.0183(9) 0.0206(9) 0.0007(8) -0.0006(7) 0.0010(8)
C13 0.0189(11) 0.0191(10) 0.0243(11) 0.0072(8) 0.0012(8) -0.0001(8)
C14 0.0154(10) 0.0227(10) 0.0202(10) 0.0044(8) 0.0022(8) -0.0001(8)
C15 0.0178(11) 0.0333(13) 0.0306(13) 0.0119(10) 0.0077(9) 0.0019(9)
C16 0.0188(11) 0.0308(13) 0.0248(11) -0.0008(9) 0.0040(9) 0.0074(9)
C17 0.0224(12) 0.0274(12) 0.0286(13) 0.0052(9) 0.0010(9) -0.0102(9)
C18 0.0211(11) 0.0171(9) 0.0293(12) 0.0006(8) 0.0017(9) 0.0048(8)

loop_
_atom_type_symbol
_atom_type_description
_atom_type_scat_dispersion_real
_atom_type_scat_dispersion_imag
_atom_type_scat_source
C C 0.0033 0.0016 'International Tables Vol C Tables 4.2.6.8 and 6.1.1.4'
H H 0.0000 0.0000 'International Tables Vol C Tables 4.2.6.8 and 6.1.1.4'
B B 0.0013 0.0007 'International Tables Vol C Tables 4.2.6.8 and 6.1.1.4'
N N 0.0061 0.0033 'International Tables Vol C Tables 4.2.6.8 and 6.1.1.4'
O O 0.0106 0.0060 'International Tables Vol C Tables 4.2.6.8 and 6.1.1.4'
P P 0.1023 0.0942 'International Tables Vol C Tables 4.2.6.8 and 6.1.1.4'
Cl Cl 0.1484 0.1585 'International Tables Vol C Tables 4.2.6.8 and 6.1.1.4'
Rh Rh -1.1178 0.9187 'International Tables Vol C Tables 4.2.6.8 and 6.1.1.4'

loop_
_geom_angle_atom_site_label_1
_geom_angle_atom_site_label_2
_geom_angle_atom_site_label_3
_geom_angle
N3 Rh1 N1 92.31(7)
N3 Rh1 N5 88.95(7)
N1 Rh1 N5 84.96(7)
N3 Rh1 P1 89.94(5)
N1 Rh1 P1 93.81(6)
N5 Rh1 P1 178.31(5)
N3 Rh1 Cl2 176.85(5)
N1 Rh1 Cl2 90.60(5)
N5 Rh1 Cl2 90.10(5)
P1 Rh1 Cl2 91.07(2)
N3 Rh1 Cl1 87.77(5)
N1 Rh1 Cl1 173.43(5)
N5 Rh1 Cl1 88.47(5)
P1 Rh1 Cl1 92.76(3)
Cl2 Rh1 Cl1 89.21(2)
C17 O1 P1 120.66(16)
C16 O2 P1 118.63(16)
C18 O3 P1 121.32(15)
C2 N1 N2 106.39(18)
C2 N1 Rh1 139.52(15)
N2 N1 Rh1 113.88(13)
C4 N2 N1 109.74(18)
C4 N2 B1 127.76(19)
N1 N2 B1 122.12(18)
C7 N3 N4 107.13(18)
C7 N3 Rh1 136.36(15)
N4 N3 Rh1 116.49(14)
C9 N4 N3 110.19(19)
C9 N4 B1 129.90(19)
N3 N4 B1 119.52(17)
C12 N5 N6 107.20(18)
C12 N5 Rh1 137.05(16)
N6 N5 Rh1 114.82(14)
C14 N6 N5 109.86(18)
C14 N6 B1 130.61(19)
N5 N6 B1 119.49(18)
N4 B1 N2 109.12(19)
N4 B1 N6 108.87(18)
N2 B1 N6 109.23(18)
N4 B1 H1 109.9
N2 B1 H1 109.9
N6 B1 H1 109.9
C2 C1 H1A 109.5
C2 C1 H1B 109.5
H1A C1 H1B 109.5
C2 C1 H1C 109.5
H1A C1 H1C 109.5
H1B C1 H1C 109.5
O1 P1 O3 107.08(10)
O1 P1 O2 105.47(10)
O3 P1 O2 96.44(9)
O1 P1 Rh1 111.04(7)
O3 P1 Rh1 116.73(7)
O2 P1 Rh1 118.52(7)
N1 C2 C3 109.3(2)
N1 C2 C1 127.4(2)
C3 C2 C1 123.3(2)
C4 C3 C2 106.8(2)
C4 C3 H3A 126.6
C2 C3 H3A 126.6
N2 C4 C3 107.7(2)
N2 C4 C5 123.1(2)
C3 C4 C5 129.2(2)
C4 C5 H5A 109.5
C4 C5 H5B 109.5
H5A C5 H5B 109.5
C4 C5 H5C 109.5
H5A C5 H5C 109.5
H5B C5 H5C 109.5
C7 C6 H6A 109.5
C7 C6 H6B 109.5
H6A C6 H6B 109.5
C7 C6 H6C 109.5
H6A C6 H6C 109.5
H6B C6 H6C 109.5
N3 C7 C8 108.5(2)
N3 C7 C6 126.8(2)
C8 C7 C6 124.7(2)
C9 C8 C7 106.7(2)
C9 C8 H8A 126.7
C7 C8 H8A 126.7
N4 C9 C8 107.5(2)
N4 C9 C10 122.5(2)
C8 C9 C10 130.0(2)
C9 C10 H10A 109.5
C9 C10 H10B 109.5
H10A C10 H10B 109.5
C9 C10 H10C 109.5
H10A C10 H10C 109.5
H10B C10 H10C 109.5
C12 C11 H11A 109.5
C12 C11 H11B 109.5
H11A C11 H11B 109.5
C12 C11 H11C 109.5
H11A C11 H11C 109.5
H11B C11 H11C 109.5
N5 C12 C13 109.0(2)
N5 C12 C11 124.2(2)
C13 C12 C11 126.8(2)
C14 C13 C12 106.3(2)
C14 C13 H13A 126.8
C12 C13 H13A 126.8
N6 C14 C13 107.6(2)
N6 C14 C15 122.7(2)
C13 C14 C15 129.7(2)
C14 C15 H15A 109.5
C14 C15 H15B 109.5
H15A C15 H15B 109.5
C14 C15 H15C 109.5
H15A C15 H15C 109.5
H15B C15 H15C 109.5
O2 C16 H16A 109.5
O2 C16 H16B 109.5
H16A C16 H16B 109.5
O2 C16 H16C 109.5
H16A C16 H16C 109.5
H16B C16 H16C 109.5
O1 C17 H17A 109.5
O1 C17 H17B 109.5
H17A C17 H17B 109.5
O1 C17 H17C 109.5
H17A C17 H17C 109.5
H17B C17 H17C 109.5
O3 C18 H18A 109.5
O3 C18 H18B 109.5
H18A C18 H18B 109.5
O3 C18 H18C 109.5
H18A C18 H18C 109.5
H18B C18 H18C 109.5

loop_
_geom_bond_atom_site_label_1
_geom_bond_atom_site_label_2
_geom_bond_distance
Rh1 N3 2.0812(19)
Rh1 N1 2.0924(19)
Rh1 N5 2.1399(19)
Rh1 P1 2.2362(7)
Rh1 Cl2 2.3333(7)
Rh1 Cl1 2.3371(7)
O1 C17 1.452(3)
O1 P1 1.5743(17)
O2 C16 1.450(3)
O2 P1 1.5815(18)
O3 C18 1.454(3)
O3 P1 1.5767(17)
N1 C2 1.349(3)
N1 N2 1.377(3)
N2 C4 1.350(3)
N2 B1 1.536(3)
N3 C7 1.349(3)
N3 N4 1.366(3)
N4 C9 1.346(3)
N4 B1 1.534(3)
N5 C12 1.340(3)
N5 N6 1.368(3)
N6 C14 1.352(3)
N6 B1 1.538(3)
B1 H1 1.0000
C1 C2 1.492(3)
C1 H1A 0.9800
C1 H1B 0.9800
C1 H1C 0.9800
C2 C3 1.388(3)
C3 C4 1.370(3)
C3 H3A 0.9500
C4 C5 1.486(3)
C5 H5A 0.9800
C5 H5B 0.9800
C5 H5C 0.9800
C6 C7 1.489(4)
C6 H6A 0.9800
C6 H6B 0.9800
C6 H6C 0.9800
C7 C8 1.401(3)
C8 C9 1.377(4)
C8 H8A 0.9500
C9 C10 1.489(3)
C10 H10A 0.9800
C10 H10B 0.9800
C10 H10C 0.9800
C11 C12 1.491(3)
C11 H11A 0.9800
C11 H11B 0.9800
C11 H11C 0.9800
C12 C13 1.402(3)
C13 C14 1.376(3)
C13 H13A 0.9500
C14 C15 1.493(3)
C15 H15A 0.9800
C15 H15B 0.9800
C15 H15C 0.9800
C16 H16A 0.9800
C16 H16B 0.9800
C16 H16C 0.9800
C17 H17A 0.9800
C17 H17B 0.9800
C17 H17C 0.9800
C18 H18A 0.9800
C18 H18B 0.9800
C18 H18C 0.9800

loop_
_geom_torsion_atom_site_label_1
_geom_torsion_atom_site_label_2
_geom_torsion_atom_site_label_3
_geom_torsion_atom_site_label_4
_geom_torsion
N3 Rh1 N1 C2 147.2(2)
N5 Rh1 N1 C2 -124.1(2)
P1 Rh1 N1 C2 57.1(2)
Cl2 Rh1 N1 C2 -34.0(2)
Cl1 Rh1 N1 C2 -122.3(4)
N3 Rh1 N1 N2 -39.10(15)
N5 Rh1 N1 N2 49.63(15)
P1 Rh1 N1 N2 -129.20(14)
Cl2 Rh1 N1 N2 139.69(14)
Cl1 Rh1 N1 N2 51.4(5)
C2 N1 N2 C4 -0.8(2)
Rh1 N1 N2 C4 -176.61(15)
C2 N1 N2 B1 172.6(2)
Rh1 N1 N2 B1 -3.2(3)
N1 Rh1 N3 C7 -141.5(2)
N5 Rh1 N3 C7 133.5(2)
P1 Rh1 N3 C7 -47.7(2)
Cl2 Rh1 N3 C7 61.1(11)
Cl1 Rh1 N3 C7 45.0(2)
N1 Rh1 N3 N4 37.20(15)
N5 Rh1 N3 N4 -47.71(15)
P1 Rh1 N3 N4 131.02(14)
Cl2 Rh1 N3 N4 -120.2(10)
Cl1 Rh1 N3 N4 -136.22(14)
C7 N3 N4 C9 0.8(2)
Rh1 N3 N4 C9 -178.30(14)
C7 N3 N4 B1 -172.84(18)
Rh1 N3 N4 B1 8.1(2)
N3 Rh1 N5 C12 -130.5(2)
N1 Rh1 N5 C12 137.1(2)
P1 Rh1 N5 C12 -179(100)
Cl2 Rh1 N5 C12 46.5(2)
Cl1 Rh1 N5 C12 -42.7(2)
N3 Rh1 N5 N6 36.72(15)
N1 Rh1 N5 N6 -55.69(15)
P1 Rh1 N5 N6 -12(2)
Cl2 Rh1 N5 N6 -146.28(14)
Cl1 Rh1 N5 N6 124.51(14)
C12 N5 N6 C14 1.4(3)
Rh1 N5 N6 C14 -169.54(15)
C12 N5 N6 B1 -176.5(2)
Rh1 N5 N6 B1 12.6(2)
C9 N4 B1 N2 124.3(2)
N3 N4 B1 N2 -63.5(2)
C9 N4 B1 N6 -116.5(2)
N3 N4 B1 N6 55.7(2)
C4 N2 B1 N4 -126.9(2)
N1 N2 B1 N4 60.9(3)
C4 N2 B1 N6 114.1(2)
N1 N2 B1 N6 -58.0(3)
C14 N6 B1 N4 114.2(3)
N5 N6 B1 N4 -68.4(2)
C14 N6 B1 N2 -126.7(2)
N5 N6 B1 N2 50.7(3)
C17 O1 P1 O3 43.0(2)
C17 O1 P1 O2 -58.9(2)
C17 O1 P1 Rh1 171.51(17)
C18 O3 P1 O1 73.25(18)
C18 O3 P1 O2 -178.36(17)
C18 O3 P1 Rh1 -51.86(18)
C16 O2 P1 O1 -57.4(2)
C16 O2 P1 O3 -167.10(18)
C16 O2 P1 Rh1 67.70(19)
N3 Rh1 P1 O1 -145.14(9)
N1 Rh1 P1 O1 -52.83(9)
N5 Rh1 P1 O1 -96.3(19)
Cl2 Rh1 P1 O1 37.84(8)
Cl1 Rh1 P1 O1 127.10(8)
N3 Rh1 P1 O3 -22.04(9)
N1 Rh1 P1 O3 70.26(9)
N5 Rh1 P1 O3 26.8(19)
Cl2 Rh1 P1 O3 160.94(8)
Cl1 Rh1 P1 O3 -109.81(8)
N3 Rh1 P1 O2 92.57(9)
N1 Rh1 P1 O2 -175.12(9)
N5 Rh1 P1 O2 141.4(19)
Cl2 Rh1 P1 O2 -84.45(8)
Cl1 Rh1 P1 O2 4.81(8)
N2 N1 C2 C3 0.5(2)
Rh1 N1 C2 C3 174.58(18)
N2 N1 C2 C1 -179.7(2)
Rh1 N1 C2 C1 -5.6(4)
N1 C2 C3 C4 -0.1(3)
C1 C2 C3 C4 -179.9(2)
N1 N2 C4 C3 0.8(3)
B1 N2 C4 C3 -172.1(2)
N1 N2 C4 C5 -179.5(2)
B1 N2 C4 C5 7.5(4)
C2 C3 C4 N2 -0.5(3)
C2 C3 C4 C5 179.9(2)
N4 N3 C7 C8 -0.5(2)
Rh1 N3 C7 C8 178.33(16)
N4 N3 C7 C6 -178.5(2)
Rh1 N3 C7 C6 0.3(4)
N3 C7 C8 C9 0.0(3)
C6 C7 C8 C9 178.1(2)
N3 N4 C9 C8 -0.8(2)
B1 N4 C9 C8 172.0(2)
N3 N4 C9 C10 179.15(19)
B1 N4 C9 C10 -8.1(4)
C7 C8 C9 N4 0.4(2)
C7 C8 C9 C10 -179.5(2)
N6 N5 C12 C13 -0.7(3)
Rh1 N5 C12 C13 167.11(18)
N6 N5 C12 C11 178.5(2)
Rh1 N5 C12 C11 -13.6(4)
N5 C12 C13 C14 -0.1(3)
C11 C12 C13 C14 -179.4(2)
N5 N6 C14 C13 -1.4(3)
B1 N6 C14 C13 176.1(2)
N5 N6 C14 C15 176.1(2)
B1 N6 C14 C15 -6.3(4)
C12 C13 C14 N6 1.0(3)
C12 C13 C14 C15 -176.3(3)
